data_2022495
loop_
_publ_author_name
'Wzgarda-Raj, Kinga'
'Rybarczyk-Pirek, Agnieszka J.'
'Wojtulewski, S\/lawomir'
'Palusiak, Marcin'

_publ_section_title
;
 A novel hydrogen-bonding <i>N</i>-oxide--sulfonamide--nitro
 N---H&#x00B7;&#x00B7;&#x00B7;O synthon determining the architecture of
 benzenesulfonamide cocrystals
;
_journal_coeditor_code ZO3015
_journal_issue 1
_journal_name_full 'Acta Crystallographica Section C'
_journal_page_first 7
_journal_page_last 13
_journal_paper_doi 10.1107/S2053229621012511
_journal_volume 78
_journal_year 2022
_chemical_formula_iupac 'C5 H4 N2 O3, C6 H6 N2 O4 S'
_chemical_formula_moiety 'C5 H4 N2 O3, C6 H6 N2 O4 S'
_chemical_formula_sum 'C11 H10 N4 O7 S'
_chemical_formula_weight 342.29
_chemical_name_systematic
;
4-Nitrobenzenesulfonamide--4-nitropyridine <i>N</i>-oxide (1/1)
;
_space_group_crystal_system monoclinic
_space_group_IT_number 14
_space_group_name_Hall '-P 2yn'
_space_group_name_H-M_alt 'P 1 21/n 1'
_atom_sites_solution_hydrogens mixed
_atom_sites_solution_primary difmap
_audit_creation_method SHELXL-2018/3
_cell_angle_alpha 90
_cell_angle_beta 91.524(2)
_cell_angle_gamma 90
_cell_formula_units_Z 4
_cell_length_a 9.8459(2)
_cell_length_b 10.9530(2)
_cell_length_c 12.6881(3)
_cell_measurement_reflns_used 7021
_cell_measurement_temperature 293(2)
_cell_measurement_theta_max 76.2390
_cell_measurement_theta_min 5.3170
_cell_volume 1367.83(5)
_computing_cell_refinement
;
CrysAlis PRO (Rigaku OD, 2015)
;
_computing_data_collection
;
CrysAlis PRO (Rigaku OD, 2015)
;
_computing_data_reduction
;
CrysAlis PRO (Rigaku OD, 2015)
;
_computing_publication_material
;
SHELXL2018 (Sheldrick, 2015b)
;
_computing_structure_refinement
;
SHELXL2018 (Sheldrick, 2015b)
;
_computing_structure_solution
;
SHELXT (Sheldrick, 2015a)
;
_diffrn_ambient_temperature 293(2)
_diffrn_detector_area_resol_mean 10.4052
_diffrn_measured_fraction_theta_full 0.995
_diffrn_measured_fraction_theta_max 0.989
_diffrn_measurement_device_type 'Rigaku OD SuperNova Dual source diffractometer with an Atlas detector'
_diffrn_measurement_method '\w scans'
_diffrn_radiation_type CuK\a
_diffrn_radiation_wavelength 1.54184
_diffrn_reflns_av_R_equivalents 0.0184
_diffrn_reflns_av_unetI/netI 0.0131
_diffrn_reflns_limit_h_max 12
_diffrn_reflns_limit_h_min -12
_diffrn_reflns_limit_k_max 10
_diffrn_reflns_limit_k_min -13
_diffrn_reflns_limit_l_max 15
_diffrn_reflns_limit_l_min -15
_diffrn_reflns_number 11842
_diffrn_reflns_theta_full 67.684
_diffrn_reflns_theta_max 76.532
_diffrn_reflns_theta_min 5.336
_diffrn_source 'micro-focus sealed X-ray tube'
_exptl_absorpt_coefficient_mu 2.569
_exptl_absorpt_correction_T_max 0.942
_exptl_absorpt_correction_T_min 0.889
_exptl_absorpt_correction_type analytical
_exptl_absorpt_process_details
;
(CrysAlis PRO; Rigaku OD, 2015)
;
_exptl_crystal_colour yellow
_exptl_crystal_density_diffrn 1.662
_exptl_crystal_description plate
_exptl_crystal_F_000 704
_exptl_crystal_size_max 0.346
_exptl_crystal_size_mid 0.245
_exptl_crystal_size_min 0.176
_refine_diff_density_max 0.236
_refine_diff_density_min -0.495
_refine_ls_extinction_method none
_refine_ls_goodness_of_fit_ref 1.055
_refine_ls_hydrogen_treatment mixed
_refine_ls_matrix_type full
_refine_ls_number_parameters 216
_refine_ls_number_reflns 2848
_refine_ls_number_restraints 0
_refine_ls_restrained_S_all 1.055
_refine_ls_R_factor_all 0.0317
_refine_ls_R_factor_gt 0.0302
_refine_ls_shift/su_max 0.000
_refine_ls_shift/su_mean 0.000
_refine_ls_structure_factor_coef Fsqd
_refine_ls_weighting_details 'w=1/[\s^2^(Fo^2^)+(0.0435P)^2^+0.6523P] where P=(Fo^2^+2Fc^2^)/3'
_refine_ls_weighting_scheme calc
_refine_ls_wR_factor_gt 0.0787
_refine_ls_wR_factor_ref 0.0802
_reflns_number_gt 2704
_reflns_number_total 2848
_reflns_threshold_expression 'I > 2\s(I)'
_cod_data_source_file zo3015sup1.cif
_cod_data_source_block structure_I
_cod_original_sg_symbol_H-M 'P 21/n'
_cod_database_code 2022495
_shelx_space_group_comment
;
The symmetry employed for this shelxl refinement is uniquely defined
by the following loop, which should always be used as a source of
symmetry information in preference to the above space-group names.
They are only intended as comments.
;

loop_
_space_group_symop_operation_xyz
'x, y, z'
'-x+1/2, y+1/2, -z+1/2'
'-x, -y, -z'
'x-1/2, -y-1/2, z-1/2'

loop_
_atom_site_type_symbol
_atom_site_label
_atom_site_fract_x
_atom_site_fract_y
_atom_site_fract_z
_atom_site_U_iso_or_equiv
_atom_site_adp_type
_atom_site_calc_flag
_atom_site_occupancy
_atom_site_disorder_assembly
_atom_site_disorder_group
O O1A 0.31764(10) 0.50837(8) 0.45407(8) 0.0230(2) Uani d 1 . .
O O12 0.10353(10) 0.75433(9) 0.72598(8) 0.0256(2) Uani d 1 . .
O O42A 0.14780(10) -0.02804(9) 0.50911(9) 0.0262(2) Uani d 1 . .
O O11 0.11632(10) 0.53536(9) 0.67629(9) 0.0262(2) Uani d 1 . .
O O41A 0.35783(11) -0.03833(9) 0.56319(9) 0.0285(2) Uani d 1 . .
O O42 0.80474(10) 0.73469(11) 0.84559(9) 0.0314(3) Uani d 1 . .
O O41 0.81244(10) 0.54216(10) 0.80761(9) 0.0305(2) Uani d 1 . .
N N1A 0.30350(11) 0.39244(10) 0.47247(9) 0.0180(2) Uani d 1 . .
N N4 0.75210(11) 0.64031(12) 0.81260(9) 0.0234(3) Uani d 1 . .
N N1 0.16751(11) 0.69435(11) 0.54861(9) 0.0189(2) Uani d 1 . .
N N4A 0.25935(12) 0.01884(10) 0.52868(9) 0.0202(2) Uani d 1 . .
C C4A 0.27484(13) 0.14912(11) 0.50865(10) 0.0171(3) Uani d 1 . .
C C1 0.34092(13) 0.65172(11) 0.71663(10) 0.0175(3) Uani d 1 . .
C C4 0.60776(13) 0.64406(13) 0.77847(10) 0.0197(3) Uani d 1 . .
C C6A 0.41091(13) 0.32742(12) 0.51232(11) 0.0194(3) Uani d 1 . .
H H6A 0.493261 0.366381 0.526673 0.023 Uiso calc 1 . .
C C5A 0.39829(13) 0.20443(12) 0.53149(10) 0.0192(3) Uani d 1 . .
H H5A 0.471077 0.159563 0.559145 0.023 Uiso calc 1 . .
C C2 0.40708(14) 0.53959(12) 0.72214(10) 0.0196(3) Uani d 1 . .
H H2 0.360433 0.468133 0.705121 0.023 Uiso calc 1 . .
C C3A 0.16510(13) 0.21481(13) 0.46808(11) 0.0209(3) Uani d 1 . .
H H3A 0.082402 0.176748 0.453070 0.025 Uiso calc 1 . .
C C6 0.40727(14) 0.76026(12) 0.74346(10) 0.0196(3) Uani d 1 . .
H H6 0.360890 0.834190 0.740295 0.024 Uiso calc 1 . .
C C2A 0.18167(13) 0.33763(12) 0.45061(11) 0.0216(3) Uani d 1 . .
H H2A 0.109343 0.383653 0.423704 0.026 Uiso calc 1 . .
C C5 0.54317(14) 0.75675(13) 0.77490(11) 0.0209(3) Uani d 1 . .
H H5 0.589761 0.827876 0.793093 0.025 Uiso calc 1 . .
C C3 0.54311(14) 0.53514(12) 0.75320(10) 0.0206(3) Uani d 1 . .
H H3 0.589553 0.461271 0.756953 0.025 Uiso calc 1 . .
S S1 0.16876(3) 0.65721(3) 0.67104(2) 0.01723(10) Uani d 1 . .
H H1A 0.211(2) 0.638(2) 0.5094(16) 0.038(5) Uiso d 1 . .
H H1B 0.1897(19) 0.765(2) 0.5379(15) 0.034(5) Uiso d 1 . .

loop_
_atom_site_aniso_label
_atom_site_aniso_U_11
_atom_site_aniso_U_22
_atom_site_aniso_U_33
_atom_site_aniso_U_12
_atom_site_aniso_U_13
_atom_site_aniso_U_23
O1A 0.0232(5) 0.0131(4) 0.0327(5) -0.0020(4) 0.0048(4) -0.0013(4)
O12 0.0216(5) 0.0289(5) 0.0263(5) 0.0059(4) 0.0024(4) -0.0044(4)
O42A 0.0236(5) 0.0203(5) 0.0347(6) -0.0067(4) 0.0020(4) 0.0006(4)
O11 0.0218(5) 0.0195(5) 0.0371(6) -0.0039(4) -0.0021(4) 0.0089(4)
O41A 0.0299(5) 0.0226(5) 0.0327(6) 0.0053(4) -0.0047(4) 0.0067(4)
O42 0.0215(5) 0.0396(6) 0.0328(6) -0.0025(4) -0.0050(4) -0.0088(5)
O41 0.0231(5) 0.0373(6) 0.0309(6) 0.0115(4) -0.0016(4) 0.0005(5)
N1A 0.0177(5) 0.0156(5) 0.0208(5) -0.0012(4) 0.0025(4) -0.0023(4)
N4 0.0177(5) 0.0355(7) 0.0169(5) 0.0024(5) -0.0008(4) -0.0001(5)
N1 0.0197(5) 0.0163(5) 0.0205(6) 0.0004(4) -0.0017(4) 0.0009(4)
N4A 0.0230(5) 0.0183(5) 0.0194(5) -0.0001(4) 0.0017(4) 0.0000(4)
C4A 0.0181(6) 0.0155(6) 0.0178(6) -0.0004(5) 0.0005(5) -0.0006(4)
C1 0.0193(6) 0.0183(6) 0.0148(6) 0.0016(5) 0.0000(5) 0.0018(4)
C4 0.0177(6) 0.0260(7) 0.0153(6) 0.0020(5) -0.0015(5) 0.0002(5)
C6A 0.0141(6) 0.0212(6) 0.0230(6) -0.0010(5) -0.0001(5) -0.0042(5)
C5A 0.0160(6) 0.0218(6) 0.0196(6) 0.0014(5) -0.0015(5) -0.0020(5)
C2 0.0227(6) 0.0163(6) 0.0197(6) 0.0011(5) -0.0008(5) 0.0007(5)
C3A 0.0148(6) 0.0206(6) 0.0273(7) -0.0020(5) -0.0018(5) -0.0008(5)
C6 0.0224(6) 0.0169(6) 0.0195(6) 0.0029(5) -0.0007(5) 0.0003(5)
C2A 0.0155(6) 0.0200(6) 0.0292(7) 0.0005(5) -0.0029(5) 0.0001(5)
C5 0.0227(6) 0.0211(7) 0.0188(6) -0.0019(5) -0.0017(5) -0.0011(5)
C3 0.0229(6) 0.0201(6) 0.0188(6) 0.0051(5) -0.0009(5) 0.0013(5)
S1 0.01570(16) 0.01613(17) 0.01985(17) 0.00064(10) 0.00024(11) 0.00184(11)

loop_
_atom_type_symbol
_atom_type_description
_atom_type_scat_dispersion_real
_atom_type_scat_dispersion_imag
_atom_type_scat_source
C C 0.0181 0.0091 'International Tables Vol C Tables 4.2.6.8 and 6.1.1.4'
H H 0.0000 0.0000 'International Tables Vol C Tables 4.2.6.8 and 6.1.1.4'
N N 0.0311 0.0180 'International Tables Vol C Tables 4.2.6.8 and 6.1.1.4'
O O 0.0492 0.0322 'International Tables Vol C Tables 4.2.6.8 and 6.1.1.4'
S S 0.3331 0.5567 'International Tables Vol C Tables 4.2.6.8 and 6.1.1.4'

loop_
_geom_angle_atom_site_label_1
_geom_angle_atom_site_label_2
_geom_angle_atom_site_label_3
_geom_angle_site_symmetry_1
_geom_angle_site_symmetry_3
_geom_angle
_geom_angle_publ_flag
O1A N1A C6A . . 119.48(11) ?
O1A N1A C2A . . 119.46(11) ?
C6A N1A C2A . . 121.05(11) ?
O42 N4 O41 . . 123.65(12) ?
O42 N4 C4 . . 118.19(12) ?
O41 N4 C4 . . 118.15(12) ?
S1 N1 H1A . . 111.6(13) ?
S1 N1 H1B . . 114.0(14) ?
H1A N1 H1B . . 114.5(19) ?
O41A N4A O42A . . 123.50(12) ?
O41A N4A C4A . . 118.49(11) ?
O42A N4A C4A . . 118.01(11) ?
C5A C4A C3A . . 121.53(12) ?
C5A C4A N4A . . 119.21(12) ?
C3A C4A N4A . . 119.26(12) ?
C2 C1 C6 . . 121.65(12) ?
C2 C1 S1 . . 119.18(10) ?
C6 C1 S1 . . 119.15(10) ?
C3 C4 C5 . . 123.40(12) ?
C3 C4 N4 . . 118.49(12) ?
C5 C4 N4 . . 118.10(12) ?
N1A C6A C5A . . 120.35(12) ?
N1A C6A H6A . . 119.8 ?
C5A C6A H6A . . 119.8 ?
C6A C5A C4A . . 118.39(12) ?
C6A C5A H5A . . 120.8 ?
C4A C5A H5A . . 120.8 ?
C3 C2 C1 . . 119.52(12) ?
C3 C2 H2 . . 120.2 ?
C1 C2 H2 . . 120.2 ?
C2A C3A C4A . . 118.27(12) ?
C2A C3A H3A . . 120.9 ?
C4A C3A H3A . . 120.9 ?
C5 C6 C1 . . 119.27(12) ?
C5 C6 H6 . . 120.4 ?
C1 C6 H6 . . 120.4 ?
N1A C2A C3A . . 120.40(12) ?
N1A C2A H2A . . 119.8 ?
C3A C2A H2A . . 119.8 ?
C6 C5 C4 . . 118.13(12) ?
C6 C5 H5 . . 120.9 ?
C4 C5 H5 . . 120.9 ?
C4 C3 C2 . . 118.01(12) ?
C4 C3 H3 . . 121.0 ?
C2 C3 H3 . . 121.0 ?
O12 S1 O11 . . 120.13(6) ?
O12 S1 N1 . . 106.89(6) ?
O11 S1 N1 . . 106.70(6) ?
O12 S1 C1 . . 107.62(6) ?
O11 S1 C1 . . 107.16(6) ?
N1 S1 C1 . . 107.83(6) ?

loop_
_geom_bond_atom_site_label_1
_geom_bond_atom_site_label_2
_geom_bond_site_symmetry_2
_geom_bond_distance
_geom_bond_publ_flag
O1A N1A . 1.2992(15) ?
O12 S1 . 1.4331(10) ?
O42A N4A . 1.2317(15) ?
O11 S1 . 1.4332(10) ?
O41A N4A . 1.2253(15) ?
O42 N4 . 1.2251(17) ?
O41 N4 . 1.2308(16) ?
N1A C6A . 1.3612(17) ?
N1A C2A . 1.3632(17) ?
N4 C4 . 1.4752(17) ?
N1 S1 . 1.6055(12) ?
N1 H1A . 0.91(2) ?
N1 H1B . 0.82(2) ?
N4A C4A . 1.4582(16) ?
C4A C5A . 1.3819(18) ?
C4A C3A . 1.3858(18) ?
C1 C2 . 1.3910(18) ?
C1 C6 . 1.3944(18) ?
C1 S1 . 1.7775(13) ?
C4 C3 . 1.3857(19) ?
C4 C5 . 1.3887(19) ?
C6A C5A . 1.3750(19) ?
C6A H6A . 0.9300 ?
C5A H5A . 0.9300 ?
C2 C3 . 1.3869(19) ?
C2 H2 . 0.9300 ?
C3A C2A . 1.3737(19) ?
C3A H3A . 0.9300 ?
C6 C5 . 1.3866(19) ?
C6 H6 . 0.9300 ?
C2A H2A . 0.9300 ?
C5 H5 . 0.9300 ?
C3 H3 . 0.9300 ?

loop_
_geom_torsion_atom_site_label_1
_geom_torsion_atom_site_label_2
_geom_torsion_atom_site_label_3
_geom_torsion_atom_site_label_4
_geom_torsion_site_symmetry_1
_geom_torsion_site_symmetry_2
_geom_torsion_site_symmetry_3
_geom_torsion_site_symmetry_4
_geom_torsion
_geom_torsion_publ_flag
O41A N4A C4A C5A . . . . -1.58(18) ?
O42A N4A C4A C5A . . . . 178.98(11) ?
O41A N4A C4A C3A . . . . 179.01(12) ?
O42A N4A C4A C3A . . . . -0.44(18) ?
O42 N4 C4 C3 . . . . -172.31(12) ?
O41 N4 C4 C3 . . . . 6.78(18) ?
O42 N4 C4 C5 . . . . 6.74(18) ?
O41 N4 C4 C5 . . . . -174.18(12) ?
O1A N1A C6A C5A . . . . -179.45(12) ?
C2A N1A C6A C5A . . . . -0.07(19) ?
N1A C6A C5A C4A . . . . 0.43(19) ?
C3A C4A C5A C6A . . . . -0.4(2) ?
N4A C4A C5A C6A . . . . -179.84(12) ?
C6 C1 C2 C3 . . . . -1.2(2) ?
S1 C1 C2 C3 . . . . 177.18(10) ?
C5A C4A C3A C2A . . . . 0.1(2) ?
N4A C4A C3A C2A . . . . 179.50(12) ?
C2 C1 C6 C5 . . . . 1.0(2) ?
S1 C1 C6 C5 . . . . -177.37(10) ?
O1A N1A C2A C3A . . . . 179.09(12) ?
C6A N1A C2A C3A . . . . -0.3(2) ?
C4A C3A C2A N1A . . . . 0.3(2) ?
C1 C6 C5 C4 . . . . -0.10(19) ?
C3 C4 C5 C6 . . . . -0.6(2) ?
N4 C4 C5 C6 . . . . -179.61(11) ?
C5 C4 C3 C2 . . . . 0.4(2) ?
N4 C4 C3 C2 . . . . 179.42(11) ?
C1 C2 C3 C4 . . . . 0.5(2) ?
C2 C1 S1 O12 . . . . 147.09(11) ?
C6 C1 S1 O12 . . . . -34.50(12) ?
C2 C1 S1 O11 . . . . 16.61(13) ?
C6 C1 S1 O11 . . . . -164.99(10) ?
C2 C1 S1 N1 . . . . -97.93(11) ?
C6 C1 S1 N1 . . . . 80.48(12) ?

_cod_database_fobs_code 2022495
